data_4063889
loop_
_publ_author_name
'Hyder, Iqbal'
'Jim\'enez-Tenorio, Manuel'
'Puerta, M. Carmen'
'Valerga, Pedro'

_publ_section_title
;
 Nucleophilic Addition Reactions to Allenylidene Complexes of Ruthenium
 Bearing Hemilabile P,N Ligands: Isolation of the Vinylcarbene Complex
 [Cp*Ru&#x2550;CHCH&#x2550;CPh2(iPr2PNHPy)][PF6]
;
_journal_issue 4
_journal_name_full Organometallics
_journal_page_first 726
_journal_paper_doi 10.1021/om101013j
_journal_volume 30
_journal_year 2011
_chemical_formula_moiety 'C36 H46 N2 P Ru, P F6, C H2 Cl2'
_chemical_formula_sum 'C37 H48 Cl2 F6 N2 P2 Ru'
_chemical_formula_weight 868.68
_chemical_name_common '[(\h^5^-C~5~Me~5~)Ru(=CHCH=CPh~2~){-P(^i^Pr~2~)NH(C~5~H~4~N-)}]'
_chemical_name_systematic
;
{2-(diisopropylphosphinoamine)pyridine-\k^2^-N,P}-
(pentahapto-pentamethylcyclopentadienyl)
-{(diphenyl)prop-2-en-1-carbene}-ruthenium (II)
;
_space_group_IT_number 14
_symmetry_cell_setting monoclinic
_symmetry_Int_Tables_number 14
_symmetry_space_group_name_Hall '-P 2ybc'
_symmetry_space_group_name_H-M 'P 1 21/c 1'
_atom_sites_solution_hydrogens geom
_atom_sites_solution_primary direct
_atom_sites_solution_secondary difmap
_audit_creation_method SHELXL-97
_cell_angle_alpha 90.00
_cell_angle_beta 95.54(3)
_cell_angle_gamma 90.00
_cell_formula_units_Z 4
_cell_length_a 10.376(2)
_cell_length_b 21.655(4)
_cell_length_c 17.280(4)
_cell_measurement_reflns_used 5436
_cell_measurement_temperature 100(2)
_cell_measurement_theta_max 23.695
_cell_measurement_theta_min 2.368
_cell_volume 3864.5(14)
_computing_cell_refinement 'Bruker SAINT +'
_computing_data_collection 'Bruker SMART'
_computing_data_reduction 'Bruker SAINT +, SADABS, XPREP'
_computing_molecular_graphics 'ORTEP-3 vers. 1.08 (L.J. Farrugia, 1997)'
_computing_publication_material 'SHELXL-97 (Sheldrick, 1997)'
_computing_structure_refinement 'SHELXL-97 (Sheldrick, 1997)'
_computing_structure_solution 'SHELXS-97 (Sheldrick, 1990)'
_diffrn_ambient_temperature 100(2)
_diffrn_measured_fraction_theta_full 0.986
_diffrn_measured_fraction_theta_max 0.986
_diffrn_measurement_device_type 'Bruker SMART APEX CCD area detector'
_diffrn_measurement_method '1700 omega scan frames, 0.3 deg, 10 sec'
_diffrn_radiation_monochromator graphite
_diffrn_radiation_probe x-ray
_diffrn_radiation_type MoK\a
_diffrn_radiation_wavelength 0.71073
_diffrn_reflns_av_R_equivalents 0.0454
_diffrn_reflns_av_sigmaI/netI 0.0434
_diffrn_reflns_limit_h_max 12
_diffrn_reflns_limit_h_min -12
_diffrn_reflns_limit_k_max 23
_diffrn_reflns_limit_k_min -25
_diffrn_reflns_limit_l_max 20
_diffrn_reflns_limit_l_min -20
_diffrn_reflns_number 26093
_diffrn_reflns_theta_full 25.06
_diffrn_reflns_theta_max 25.06
_diffrn_reflns_theta_min 1.88
_diffrn_source 'fine-focus sealed tube'
_diffrn_source_type 'Bruker SMART APEX'
_diffrn_standards_decay_% -0.0050
_exptl_absorpt_coefficient_mu 0.685
_exptl_absorpt_correction_T_max 1.000
_exptl_absorpt_correction_T_min 0.847
_exptl_absorpt_correction_type multi-scan
_exptl_absorpt_process_details '(SADABS; Sheldrick, 2004)'
_exptl_crystal_colour 'dark red'
_exptl_crystal_density_diffrn 1.493
_exptl_crystal_density_method 'not measured'
_exptl_crystal_description prism
_exptl_crystal_F_000 1784
_exptl_crystal_size_max 0.33
_exptl_crystal_size_mid 0.16
_exptl_crystal_size_min 0.12
_refine_diff_density_max 0.877
_refine_diff_density_min -0.798
_refine_diff_density_rms 0.080
_refine_ls_extinction_method none
_refine_ls_goodness_of_fit_ref 1.027
_refine_ls_hydrogen_treatment mixed
_refine_ls_matrix_type full
_refine_ls_number_parameters 460
_refine_ls_number_reflns 6763
_refine_ls_number_restraints 0
_refine_ls_restrained_S_all 1.027
_refine_ls_R_factor_all 0.0494
_refine_ls_R_factor_gt 0.0382
_refine_ls_shift/su_max 0.016
_refine_ls_shift/su_mean 0.000
_refine_ls_structure_factor_coef Fsqd
_refine_ls_weighting_details 'calc w=1/[\s^2^(Fo^2^)+(0.0520P)^2^+2.8864P] where P=(Fo^2^+2Fc^2^)/3'
_refine_ls_weighting_scheme calc
_refine_ls_wR_factor_gt 0.0933
_refine_ls_wR_factor_ref 0.0966
_reflns_number_gt 5642
_reflns_number_total 6763
_reflns_threshold_expression >2sigma(I)
_cod_data_source_file om101013j_si_002.cif
_cod_data_source_block pv0620
_cod_depositor_comments
;
 Replacing the "\K" substring with the "\k" substring in the
 values of the _chemical_name_common and _chemical_name_systematic
 data items.

 Antanas Vaitkus,
 2017-03-29
;
_cod_original_cell_volume 3864.6(13)
_cod_original_sg_symbol_H-M 'P 21/c'
_cod_database_code 4063889

loop_
_symmetry_equiv_pos_as_xyz
'x, y, z'
'-x, y+1/2, -z+1/2'
'-x, -y, -z'
'x, -y-1/2, z-1/2'

loop_
_atom_site_label
_atom_site_type_symbol
_atom_site_fract_x
_atom_site_fract_y
_atom_site_fract_z
_atom_site_U_iso_or_equiv
_atom_site_adp_type
_atom_site_occupancy
_atom_site_symmetry_multiplicity
_atom_site_calc_flag
_atom_site_refinement_flags
_atom_site_disorder_assembly
_atom_site_disorder_group
Ru1 Ru 0.07747(2) 0.338871(11) 0.695280(13) 0.01357(9) Uani 1 1 d . . .
P1 P 0.21007(8) 0.30799(4) 0.80168(4) 0.01650(18) Uani 1 1 d . . .
N1 N 0.2548(2) 0.32744(11) 0.64579(14) 0.0159(6) Uani 1 1 d . . .
N2 N 0.3384(3) 0.27981(13) 0.75900(15) 0.0199(6) Uani 1 1 d . . .
H2 H 0.393(3) 0.2622(17) 0.781(2) 0.024 Uiso 1 1 d . . .
C1 C -0.1229(3) 0.36805(15) 0.65220(18) 0.0193(7) Uani 1 1 d . . .
C2 C -0.0340(3) 0.40453(14) 0.61436(17) 0.0188(7) Uani 1 1 d . . .
C3 C 0.0351(3) 0.44334(14) 0.67251(18) 0.0185(7) Uani 1 1 d . . .
C4 C -0.0085(3) 0.42907(14) 0.74428(17) 0.0202(7) Uani 1 1 d . . .
C5 C -0.1049(3) 0.38060(15) 0.73346(18) 0.0205(7) Uani 1 1 d . . .
C6 C -0.2263(3) 0.32785(16) 0.6125(2) 0.0295(8) Uani 1 1 d . . .
H6A H -0.2461 0.2943 0.6475 0.044 Uiso 1 1 calc R . .
H6B H -0.1961 0.3105 0.5652 0.044 Uiso 1 1 calc R . .
H6C H -0.3044 0.3525 0.5990 0.044 Uiso 1 1 calc R . .
C7 C -0.0364(3) 0.41156(16) 0.52743(17) 0.0252(8) Uani 1 1 d . . .
H7A H -0.0394 0.3706 0.5031 0.038 Uiso 1 1 calc R . .
H7B H 0.0418 0.4333 0.5150 0.038 Uiso 1 1 calc R . .
H7C H -0.1131 0.4353 0.5078 0.038 Uiso 1 1 calc R . .
C8 C 0.1277(3) 0.49334(16) 0.6556(2) 0.0282(8) Uani 1 1 d . . .
H8A H 0.0793 0.5290 0.6332 0.042 Uiso 1 1 calc R . .
H8B H 0.1862 0.4781 0.6186 0.042 Uiso 1 1 calc R . .
H8C H 0.1783 0.5057 0.7040 0.042 Uiso 1 1 calc R . .
C9 C 0.0206(4) 0.46302(16) 0.81945(19) 0.0300(8) Uani 1 1 d . . .
H9A H 0.1079 0.4806 0.8217 0.045 Uiso 1 1 calc R . .
H9B H 0.0154 0.4344 0.8629 0.045 Uiso 1 1 calc R . .
H9C H -0.0426 0.4963 0.8228 0.045 Uiso 1 1 calc R . .
C10 C -0.1906(3) 0.35890(18) 0.7926(2) 0.0328(9) Uani 1 1 d . . .
H10A H -0.2689 0.3844 0.7897 0.049 Uiso 1 1 calc R . .
H10B H -0.1444 0.3624 0.8447 0.049 Uiso 1 1 calc R . .
H10C H -0.2146 0.3157 0.7823 0.049 Uiso 1 1 calc R . .
C11 C 0.0368(3) 0.25658(14) 0.66073(17) 0.0179(7) Uani 1 1 d . . .
H11 H -0.0533 0.2479 0.6567 0.022 Uiso 1 1 calc R . .
C12 C 0.1133(3) 0.20517(14) 0.63966(17) 0.0179(7) Uani 1 1 d . . .
H12 H 0.2047 0.2102 0.6442 0.022 Uiso 1 1 calc R . .
C13 C 0.0650(3) 0.15011(14) 0.61378(17) 0.0161(7) Uani 1 1 d . . .
C14 C -0.0785(3) 0.13998(14) 0.60185(17) 0.0154(7) Uani 1 1 d . . .
C15 C -0.1517(3) 0.15995(15) 0.53503(19) 0.0241(8) Uani 1 1 d . . .
H15 H -0.1100 0.1785 0.4943 0.029 Uiso 1 1 calc R . .
C16 C -0.2857(3) 0.15298(16) 0.5273(2) 0.0268(8) Uani 1 1 d . . .
H16 H -0.3351 0.1667 0.4813 0.032 Uiso 1 1 calc R . .
C17 C -0.3467(3) 0.12625(16) 0.58596(19) 0.0236(7) Uani 1 1 d . . .
H17 H -0.4382 0.1217 0.5809 0.028 Uiso 1 1 calc R . .
C18 C -0.2744(3) 0.10606(16) 0.65222(19) 0.0255(8) Uani 1 1 d . . .
H18 H -0.3165 0.0874 0.6927 0.031 Uiso 1 1 calc R . .
C19 C -0.1420(3) 0.11277(15) 0.66025(18) 0.0209(7) Uani 1 1 d . . .
H19 H -0.0934 0.0986 0.7063 0.025 Uiso 1 1 calc R . .
C20 C 0.1523(3) 0.09872(14) 0.59839(17) 0.0164(7) Uani 1 1 d . . .
C21 C 0.2702(3) 0.09008(15) 0.64463(18) 0.0215(7) Uani 1 1 d . . .
H21 H 0.2939 0.1178 0.6861 0.026 Uiso 1 1 calc R . .
C22 C 0.3518(3) 0.04199(15) 0.6307(2) 0.0256(8) Uani 1 1 d . . .
H22 H 0.4295 0.0361 0.6637 0.031 Uiso 1 1 calc R . .
C23 C 0.3214(3) 0.00230(15) 0.56885(19) 0.0244(8) Uani 1 1 d . . .
H23 H 0.3792 -0.0300 0.5585 0.029 Uiso 1 1 calc R . .
C24 C 0.2056(3) 0.00991(15) 0.52192(18) 0.0209(7) Uani 1 1 d . . .
H24 H 0.1840 -0.0172 0.4794 0.025 Uiso 1 1 calc R . .
C25 C 0.1221(3) 0.05720(14) 0.53757(17) 0.0184(7) Uani 1 1 d . . .
H25 H 0.0423 0.0615 0.5061 0.022 Uiso 1 1 calc R . .
C26 C 0.1729(3) 0.24590(15) 0.86850(17) 0.0215(7) Uani 1 1 d . . .
H26 H 0.2533 0.2376 0.9037 0.026 Uiso 1 1 calc R . .
C27 C 0.0694(3) 0.26779(16) 0.91914(18) 0.0257(8) Uani 1 1 d . . .
H27A H -0.0140 0.2708 0.8875 0.039 Uiso 1 1 calc R . .
H27B H 0.0934 0.3084 0.9410 0.039 Uiso 1 1 calc R . .
H27C H 0.0622 0.2382 0.9614 0.039 Uiso 1 1 calc R . .
C28 C 0.1320(4) 0.18548(16) 0.8290(2) 0.0305(8) Uani 1 1 d . . .
H28A H 0.1198 0.1541 0.8685 0.046 Uiso 1 1 calc R . .
H28B H 0.1992 0.1718 0.7968 0.046 Uiso 1 1 calc R . .
H28C H 0.0505 0.1915 0.7962 0.046 Uiso 1 1 calc R . .
C29 C 0.2814(3) 0.36862(16) 0.86833(18) 0.0236(7) Uani 1 1 d . . .
H29 H 0.2080 0.3914 0.8887 0.028 Uiso 1 1 calc R . .
C30 C 0.3548(3) 0.41487(16) 0.8218(2) 0.0295(8) Uani 1 1 d . . .
H30A H 0.3718 0.4526 0.8524 0.044 Uiso 1 1 calc R . .
H30B H 0.3025 0.4250 0.7732 0.044 Uiso 1 1 calc R . .
H30C H 0.4371 0.3966 0.8100 0.044 Uiso 1 1 calc R . .
C31 C 0.3686(4) 0.34545(17) 0.9385(2) 0.0318(9) Uani 1 1 d . . .
H31A H 0.4360 0.3187 0.9209 0.048 Uiso 1 1 calc R . .
H31B H 0.3167 0.3220 0.9728 0.048 Uiso 1 1 calc R . .
H31C H 0.4089 0.3807 0.9669 0.048 Uiso 1 1 calc R . .
C32 C 0.3531(3) 0.29467(14) 0.68351(17) 0.0170(7) Uani 1 1 d . . .
C33 C 0.4585(3) 0.27441(15) 0.64576(18) 0.0218(7) Uani 1 1 d . . .
H33 H 0.5242 0.2499 0.6726 0.026 Uiso 1 1 calc R . .
C34 C 0.4661(3) 0.29028(15) 0.56964(18) 0.0223(7) Uani 1 1 d . . .
H34 H 0.5366 0.2763 0.5430 0.027 Uiso 1 1 calc R . .
C35 C 0.3696(3) 0.32702(15) 0.53157(18) 0.0223(7) Uani 1 1 d . . .
H35 H 0.3750 0.3402 0.4796 0.027 Uiso 1 1 calc R . .
C36 C 0.2670(3) 0.34355(14) 0.57105(17) 0.0193(7) Uani 1 1 d . . .
H36 H 0.2003 0.3678 0.5446 0.023 Uiso 1 1 calc R . .
P2 P 0.36477(10) 0.67179(5) 0.64001(5) 0.0307(2) Uani 1 1 d . . .
F1 F 0.3444(3) 0.71442(11) 0.71210(13) 0.0557(7) Uani 1 1 d . . .
F2 F 0.2445(3) 0.63283(14) 0.65521(15) 0.0678(8) Uani 1 1 d . . .
F3 F 0.4537(3) 0.62898(17) 0.69646(16) 0.0874(11) Uani 1 1 d . . .
F4 F 0.3899(3) 0.62933(13) 0.56716(13) 0.0578(7) Uani 1 1 d . . .
F5 F 0.4905(3) 0.71044(18) 0.62413(16) 0.1032(14) Uani 1 1 d . . .
F6 F 0.2784(4) 0.71542(14) 0.58355(15) 0.0842(10) Uani 1 1 d . . .
Cl1 Cl 0.52056(14) 0.45876(6) 0.65307(9) 0.0733(4) Uani 1 1 d . . .
Cl2 Cl 0.72558(14) 0.52681(7) 0.58789(13) 0.1002(6) Uani 1 1 d . . .
C37A C 0.6456(8) 0.5135(4) 0.6459(5) 0.080(4) Uiso 0.536(11) 1 d P A 1
H37A H 0.6043 0.5535 0.6558 0.096 Uiso 0.536(11) 1 calc PR A 1
H37B H 0.7067 0.5055 0.6924 0.096 Uiso 0.536(11) 1 calc PR A 1
C37B C 0.5667(8) 0.5050(4) 0.5905(5) 0.059(4) Uiso 0.464(11) 1 d PR A 2
H37C H 0.5163 0.5434 0.5947 0.070 Uiso 0.464(11) 1 calc PR A 2
H37D H 0.5386 0.4870 0.5389 0.070 Uiso 0.464(11) 1 calc PR A 2

loop_
_atom_site_aniso_label
_atom_site_aniso_U_11
_atom_site_aniso_U_22
_atom_site_aniso_U_33
_atom_site_aniso_U_23
_atom_site_aniso_U_13
_atom_site_aniso_U_12
Ru1 0.01309(14) 0.01348(14) 0.01402(14) -0.00088(10) 0.00067(9) 0.00021(10)
P1 0.0157(4) 0.0187(4) 0.0150(4) -0.0004(3) 0.0008(3) 0.0022(3)
N1 0.0149(13) 0.0153(14) 0.0178(13) -0.0027(10) 0.0032(11) -0.0009(11)
N2 0.0155(14) 0.0237(16) 0.0202(14) 0.0030(11) 0.0008(11) 0.0044(12)
C1 0.0128(16) 0.0159(17) 0.0285(17) 0.0006(13) -0.0012(13) 0.0048(13)
C2 0.0182(16) 0.0178(17) 0.0196(16) 0.0001(13) -0.0021(13) 0.0076(14)
C3 0.0183(16) 0.0150(17) 0.0218(16) 0.0005(13) -0.0003(13) 0.0041(13)
C4 0.0250(18) 0.0153(17) 0.0200(16) -0.0006(13) 0.0010(14) 0.0117(14)
C5 0.0168(16) 0.0213(18) 0.0237(17) 0.0031(13) 0.0036(13) 0.0090(14)
C6 0.0178(17) 0.031(2) 0.038(2) -0.0010(16) -0.0052(15) 0.0014(15)
C7 0.0280(19) 0.028(2) 0.0189(16) 0.0026(14) -0.0020(14) 0.0102(16)
C8 0.035(2) 0.0202(19) 0.0294(19) 0.0046(14) 0.0021(16) -0.0023(16)
C9 0.040(2) 0.026(2) 0.0225(17) -0.0070(14) -0.0027(16) 0.0102(17)
C10 0.028(2) 0.036(2) 0.036(2) 0.0059(17) 0.0116(16) 0.0087(17)
C11 0.0165(16) 0.0192(17) 0.0178(16) 0.0007(13) 0.0000(13) -0.0015(13)
C12 0.0150(16) 0.0181(17) 0.0209(16) -0.0001(13) 0.0025(13) 0.0012(13)
C13 0.0166(16) 0.0190(18) 0.0131(15) 0.0026(12) 0.0028(12) 0.0004(13)
C14 0.0165(16) 0.0091(15) 0.0206(16) -0.0045(12) 0.0012(13) 0.0025(12)
C15 0.0210(17) 0.027(2) 0.0248(18) 0.0035(14) 0.0038(14) -0.0022(15)
C16 0.0226(18) 0.028(2) 0.0283(18) 0.0007(15) -0.0059(15) 0.0003(15)
C17 0.0139(16) 0.0254(19) 0.0317(19) -0.0040(15) 0.0029(14) 0.0001(14)
C18 0.0231(18) 0.029(2) 0.0252(18) -0.0036(15) 0.0083(15) -0.0059(15)
C19 0.0218(17) 0.0204(18) 0.0202(16) -0.0008(13) 0.0011(14) -0.0006(14)
C20 0.0175(16) 0.0141(16) 0.0182(15) 0.0022(12) 0.0054(13) -0.0016(13)
C21 0.0229(17) 0.0210(18) 0.0203(16) -0.0022(13) 0.0004(14) -0.0020(14)
C22 0.0197(17) 0.0231(19) 0.0327(19) -0.0001(15) -0.0041(15) 0.0042(15)
C23 0.0223(18) 0.0175(18) 0.0348(19) 0.0009(14) 0.0100(15) 0.0046(14)
C24 0.0250(18) 0.0204(18) 0.0182(16) -0.0017(13) 0.0059(14) -0.0037(14)
C25 0.0194(16) 0.0167(17) 0.0193(16) 0.0015(13) 0.0022(13) -0.0012(13)
C26 0.0245(18) 0.0243(19) 0.0161(16) 0.0037(13) 0.0045(14) 0.0041(14)
C27 0.0277(19) 0.028(2) 0.0220(17) 0.0047(14) 0.0074(15) 0.0018(15)
C28 0.046(2) 0.0228(19) 0.0249(18) 0.0019(15) 0.0128(17) -0.0012(17)
C29 0.0210(17) 0.0254(19) 0.0231(17) -0.0068(14) -0.0044(14) -0.0005(15)
C30 0.0277(19) 0.029(2) 0.0311(19) -0.0032(15) -0.0036(15) -0.0066(16)
C31 0.030(2) 0.034(2) 0.0287(19) -0.0026(16) -0.0096(16) 0.0006(17)
C32 0.0157(16) 0.0154(16) 0.0195(16) -0.0023(13) 0.0001(13) -0.0040(13)
C33 0.0135(16) 0.0258(19) 0.0255(18) -0.0028(14) -0.0017(13) 0.0020(14)
C34 0.0140(16) 0.0271(19) 0.0267(18) -0.0077(14) 0.0062(13) -0.0045(14)
C35 0.0200(17) 0.028(2) 0.0192(16) -0.0030(13) 0.0029(14) -0.0062(14)
C36 0.0204(17) 0.0190(17) 0.0181(16) -0.0004(13) 0.0003(13) -0.0033(14)
P2 0.0344(5) 0.0354(6) 0.0224(5) 0.0011(4) 0.0026(4) -0.0151(4)
F1 0.0853(19) 0.0461(15) 0.0345(13) -0.0129(11) 0.0001(12) -0.0030(14)
F2 0.0683(18) 0.085(2) 0.0544(16) -0.0221(14) 0.0271(14) -0.0486(16)
F3 0.086(2) 0.131(3) 0.0471(16) 0.0210(17) 0.0159(15) 0.062(2)
F4 0.0641(17) 0.0715(18) 0.0408(14) -0.0175(13) 0.0212(12) -0.0119(14)
F5 0.103(2) 0.161(3) 0.0481(16) -0.0272(19) 0.0236(16) -0.106(3)
F6 0.140(3) 0.069(2) 0.0383(15) 0.0074(13) -0.0143(17) 0.028(2)
Cl1 0.0714(9) 0.0477(8) 0.1035(11) 0.0085(7) 0.0218(8) -0.0088(7)
Cl2 0.0533(8) 0.0470(8) 0.206(2) 0.0167(10) 0.0428(10) 0.0032(7)

loop_
_atom_type_symbol
_atom_type_description
_atom_type_scat_dispersion_real
_atom_type_scat_dispersion_imag
_atom_type_scat_source
C C 0.0033 0.0016 'International Tables Vol C Tables 4.2.6.8 and 6.1.1.4'
H H 0.0000 0.0000 'International Tables Vol C Tables 4.2.6.8 and 6.1.1.4'
N N 0.0061 0.0033 'International Tables Vol C Tables 4.2.6.8 and 6.1.1.4'
F F 0.0171 0.0103 'International Tables Vol C Tables 4.2.6.8 and 6.1.1.4'
Cl Cl 0.1484 0.1585 'International Tables Vol C Tables 4.2.6.8 and 6.1.1.4'
P P 0.1023 0.0942 'International Tables Vol C Tables 4.2.6.8 and 6.1.1.4'
Ru Ru -1.2594 0.8363 'International Tables Vol C Tables 4.2.6.8 and 6.1.1.4'

loop_
_geom_angle_atom_site_label_1
_geom_angle_atom_site_label_2
_geom_angle_atom_site_label_3
_geom_angle
C11 Ru1 N1 86.51(12)
C11 Ru1 C1 89.39(12)
N1 Ru1 C1 135.78(11)
C11 Ru1 C2 108.17(12)
N1 Ru1 C2 103.82(11)
C1 Ru1 C2 37.09(12)
C11 Ru1 C5 107.40(13)
N1 Ru1 C5 162.30(11)
C1 Ru1 C5 37.06(11)
C2 Ru1 C5 61.95(11)
C11 Ru1 P1 94.35(9)
N1 Ru1 P1 79.14(7)
C1 Ru1 P1 145.07(9)
C2 Ru1 P1 157.37(8)
C5 Ru1 P1 109.81(8)
C11 Ru1 C3 144.98(12)
N1 Ru1 C3 101.68(10)
C1 Ru1 C3 60.94(11)
C2 Ru1 C3 36.85(11)
C5 Ru1 C3 60.66(11)
P1 Ru1 C3 120.56(8)
C11 Ru1 C4 144.12(13)
N1 Ru1 C4 128.34(11)
C1 Ru1 C4 60.58(11)
C2 Ru1 C4 60.22(11)
C5 Ru1 C4 36.74(12)
P1 Ru1 C4 100.02(8)
C3 Ru1 C4 34.76(11)
N2 P1 C26 103.36(14)
N2 P1 C29 103.99(15)
C26 P1 C29 102.90(15)
N2 P1 Ru1 101.08(10)
C26 P1 Ru1 124.94(11)
C29 P1 Ru1 117.76(11)
C36 N1 C32 117.2(3)
C36 N1 Ru1 121.3(2)
C32 N1 Ru1 120.6(2)
C32 N2 P1 119.7(2)
C32 N2 H2 117(3)
P1 N2 H2 123(3)
C2 C1 C5 108.5(3)
C2 C1 C6 125.6(3)
C5 C1 C6 125.7(3)
C2 C1 Ru1 71.67(17)
C5 C1 Ru1 72.28(17)
C6 C1 Ru1 126.3(2)
C1 C2 C3 107.7(3)
C1 C2 C7 124.4(3)
C3 C2 C7 126.4(3)
C1 C2 Ru1 71.24(17)
C3 C2 Ru1 75.12(17)
C7 C2 Ru1 130.2(2)
C4 C3 C2 107.9(3)
C4 C3 C8 127.1(3)
C2 C3 C8 124.8(3)
C4 C3 Ru1 72.96(18)
C2 C3 Ru1 68.03(17)
C8 C3 Ru1 128.4(2)
C3 C4 C5 108.9(3)
C3 C4 C9 127.4(3)
C5 C4 C9 123.1(3)
C3 C4 Ru1 72.28(18)
C5 C4 Ru1 68.35(17)
C9 C4 Ru1 132.2(2)
C1 C5 C4 106.8(3)
C1 C5 C10 125.7(3)
C4 C5 C10 126.0(3)
C1 C5 Ru1 70.67(18)
C4 C5 Ru1 74.91(18)
C10 C5 Ru1 130.3(2)
C1 C6 H6A 109.5
C1 C6 H6B 109.5
H6A C6 H6B 109.5
C1 C6 H6C 109.5
H6A C6 H6C 109.5
H6B C6 H6C 109.5
C2 C7 H7A 109.5
C2 C7 H7B 109.5
H7A C7 H7B 109.5
C2 C7 H7C 109.5
H7A C7 H7C 109.5
H7B C7 H7C 109.5
C3 C8 H8A 109.5
C3 C8 H8B 109.5
H8A C8 H8B 109.5
C3 C8 H8C 109.5
H8A C8 H8C 109.5
H8B C8 H8C 109.5
C4 C9 H9A 109.5
C4 C9 H9B 109.5
H9A C9 H9B 109.5
C4 C9 H9C 109.5
H9A C9 H9C 109.5
H9B C9 H9C 109.5
C5 C10 H10A 109.5
C5 C10 H10B 109.5
H10A C10 H10B 109.5
C5 C10 H10C 109.5
H10A C10 H10C 109.5
H10B C10 H10C 109.5
C12 C11 Ru1 133.7(2)
C12 C11 H11 113.1
Ru1 C11 H11 113.1
C13 C12 C11 124.9(3)
C13 C12 H12 117.6
C11 C12 H12 117.6
C12 C13 C20 120.6(3)
C12 C13 C14 120.4(3)
C20 C13 C14 119.0(3)
C15 C14 C19 118.5(3)
C15 C14 C13 121.7(3)
C19 C14 C13 119.8(3)
C14 C15 C16 120.5(3)
C14 C15 H15 119.8
C16 C15 H15 119.8
C17 C16 C15 120.1(3)
C17 C16 H16 120.0
C15 C16 H16 120.0
C18 C17 C16 119.7(3)
C18 C17 H17 120.2
C16 C17 H17 120.2
C17 C18 C19 120.6(3)
C17 C18 H18 119.7
C19 C18 H18 119.7
C18 C19 C14 120.7(3)
C18 C19 H19 119.6
C14 C19 H19 119.6
C25 C20 C21 117.5(3)
C25 C20 C13 121.6(3)
C21 C20 C13 120.9(3)
C22 C21 C20 121.1(3)
C22 C21 H21 119.5
C20 C21 H21 119.5
C21 C22 C23 120.4(3)
C21 C22 H22 119.8
C23 C22 H22 119.8
C22 C23 C24 119.7(3)
C22 C23 H23 120.1
C24 C23 H23 120.1
C25 C24 C23 119.6(3)
C25 C24 H24 120.2
C23 C24 H24 120.2
C24 C25 C20 121.6(3)
C24 C25 H25 119.2
C20 C25 H25 119.2
C28 C26 C27 110.1(3)
C28 C26 P1 114.5(2)
C27 C26 P1 109.6(2)
C28 C26 H26 107.4
C27 C26 H26 107.4
P1 C26 H26 107.4
C26 C27 H27A 109.5
C26 C27 H27B 109.5
H27A C27 H27B 109.5
C26 C27 H27C 109.5
H27A C27 H27C 109.5
H27B C27 H27C 109.5
C26 C28 H28A 109.5
C26 C28 H28B 109.5
H28A C28 H28B 109.5
C26 C28 H28C 109.5
H28A C28 H28C 109.5
H28B C28 H28C 109.5
C31 C29 C30 110.2(3)
C31 C29 P1 115.6(2)
C30 C29 P1 109.0(2)
C31 C29 H29 107.2
C30 C29 H29 107.2
P1 C29 H29 107.2
C29 C30 H30A 109.5
C29 C30 H30B 109.5
H30A C30 H30B 109.5
C29 C30 H30C 109.5
H30A C30 H30C 109.5
H30B C30 H30C 109.5
C29 C31 H31A 109.5
C29 C31 H31B 109.5
H31A C31 H31B 109.5
C29 C31 H31C 109.5
H31A C31 H31C 109.5
H31B C31 H31C 109.5
N1 C32 N2 115.7(3)
N1 C32 C33 121.7(3)
N2 C32 C33 122.4(3)
C34 C33 C32 119.3(3)
C34 C33 H33 120.3
C32 C33 H33 120.3
C33 C34 C35 119.4(3)
C33 C34 H34 120.3
C35 C34 H34 120.3
C36 C35 C34 118.2(3)
C36 C35 H35 120.9
C34 C35 H35 120.9
N1 C36 C35 123.8(3)
N1 C36 H36 118.1
C35 C36 H36 118.1
F2 P2 F6 90.69(19)
F2 P2 F3 90.45(19)
F6 P2 F3 178.8(2)
F2 P2 F1 90.76(15)
F6 P2 F1 91.51(15)
F3 P2 F1 88.31(15)
F2 P2 F5 178.7(2)
F6 P2 F5 90.3(2)
F3 P2 F5 88.6(2)
F1 P2 F5 90.16(16)
F2 P2 F4 90.88(14)
F6 P2 F4 89.05(15)
F3 P2 F4 91.09(16)
F1 P2 F4 178.26(15)
F5 P2 F4 88.18(16)
Cl2 C37A Cl1 133.0(6)
Cl2 C37A H37A 104.0
Cl1 C37A H37A 104.0
Cl2 C37A H37B 104.0
Cl1 C37A H37B 104.0
H37A C37A H37B 105.4
Cl1 C37B Cl2 123.1(5)
Cl1 C37B H37C 106.6
Cl2 C37B H37C 106.5
Cl1 C37B H37D 106.5
Cl2 C37B H37D 106.5
H37C C37B H37D 106.5

loop_
_geom_bond_atom_site_label_1
_geom_bond_atom_site_label_2
_geom_bond_distance
Ru1 C11 1.913(3)
Ru1 N1 2.118(3)
Ru1 C1 2.231(3)
Ru1 C2 2.237(3)
Ru1 C5 2.252(3)
Ru1 P1 2.2874(10)
Ru1 C3 2.331(3)
Ru1 C4 2.339(3)
P1 N2 1.697(3)
P1 C26 1.837(3)
P1 C29 1.853(3)
N1 C36 1.355(4)
N1 C32 1.356(4)
N2 C32 1.366(4)
N2 H2 0.76(4)
C1 C2 1.421(5)
C1 C5 1.425(4)
C1 C6 1.495(4)
C2 C3 1.446(4)
C2 C7 1.508(4)
C3 C4 1.395(4)
C3 C8 1.495(5)
C4 C5 1.449(5)
C4 C9 1.498(4)
C5 C10 1.494(5)
C6 H6A 0.9800
C6 H6B 0.9800
C6 H6C 0.9800
C7 H7A 0.9800
C7 H7B 0.9800
C7 H7C 0.9800
C8 H8A 0.9800
C8 H8B 0.9800
C8 H8C 0.9800
C9 H9A 0.9800
C9 H9B 0.9800
C9 H9C 0.9800
C10 H10A 0.9800
C10 H10B 0.9800
C10 H10C 0.9800
C11 C12 1.434(4)
C11 H11 0.9500
C12 C13 1.353(4)
C12 H12 0.9500
C13 C20 1.476(4)
C13 C14 1.499(4)
C14 C15 1.388(4)
C14 C19 1.388(4)
C15 C16 1.392(5)
C15 H15 0.9500
C16 C17 1.374(5)
C16 H16 0.9500
C17 C18 1.378(5)
C17 H17 0.9500
C18 C19 1.376(5)
C18 H18 0.9500
C19 H19 0.9500
C20 C25 1.396(4)
C20 C21 1.407(4)
C21 C22 1.378(5)
C21 H21 0.9500
C22 C23 1.384(5)
C22 H22 0.9500
C23 C24 1.393(5)
C23 H23 0.9500
C24 C25 1.385(5)
C24 H24 0.9500
C25 H25 0.9500
C26 C28 1.517(5)
C26 C27 1.525(4)
C26 H26 1.0000
C27 H27A 0.9800
C27 H27B 0.9800
C27 H27C 0.9800
C28 H28A 0.9800
C28 H28B 0.9800
C28 H28C 0.9800
C29 C31 1.526(4)
C29 C30 1.532(5)
C29 H29 1.0000
C30 H30A 0.9800
C30 H30B 0.9800
C30 H30C 0.9800
C31 H31A 0.9800
C31 H31B 0.9800
C31 H31C 0.9800
C32 C33 1.397(4)
C33 C34 1.369(4)
C33 H33 0.9500
C34 C35 1.393(5)
C34 H34 0.9500
C35 C36 1.366(5)
C35 H35 0.9500
C36 H36 0.9500
P2 F2 1.550(3)
P2 F6 1.575(3)
P2 F3 1.577(3)
P2 F1 1.581(2)
P2 F5 1.596(3)
P2 F4 1.600(2)
Cl1 C37B 1.581(8)
Cl1 C37A 1.770(8)
Cl2 C37A 1.391(8)
Cl2 C37B 1.720(8)
C37A H37A 0.9900
C37A H37B 0.9900
C37B H37C 0.9900
C37B H37D 0.9900

loop_
_geom_torsion_atom_site_label_1
_geom_torsion_atom_site_label_2
_geom_torsion_atom_site_label_3
_geom_torsion_atom_site_label_4
_geom_torsion
C11 Ru1 P1 N2 70.50(14)
N1 Ru1 P1 N2 -15.09(12)
C1 Ru1 P1 N2 165.69(17)
C2 Ru1 P1 N2 -115.0(2)
C5 Ru1 P1 N2 -179.24(13)
C3 Ru1 P1 N2 -112.33(14)
C4 Ru1 P1 N2 -142.50(13)
C11 Ru1 P1 C26 -44.58(16)
N1 Ru1 P1 C26 -130.18(15)
C1 Ru1 P1 C26 50.6(2)
C2 Ru1 P1 C26 129.9(3)
C5 Ru1 P1 C26 65.67(16)
C3 Ru1 P1 C26 132.58(16)
C4 Ru1 P1 C26 102.41(16)
C11 Ru1 P1 C29 -177.08(16)
N1 Ru1 P1 C29 97.33(15)
C1 Ru1 P1 C29 -81.9(2)
C2 Ru1 P1 C29 -2.6(3)
C5 Ru1 P1 C29 -66.82(16)
C3 Ru1 P1 C29 0.09(16)
C4 Ru1 P1 C29 -30.09(16)
C11 Ru1 N1 C36 90.8(2)
C1 Ru1 N1 C36 5.3(3)
C2 Ru1 N1 C36 -17.0(2)
C5 Ru1 N1 C36 -51.8(4)
P1 Ru1 N1 C36 -174.1(2)
C3 Ru1 N1 C36 -54.8(2)
C4 Ru1 N1 C36 -79.8(2)
C11 Ru1 N1 C32 -78.3(2)
C1 Ru1 N1 C32 -163.9(2)
C2 Ru1 N1 C32 173.8(2)
C5 Ru1 N1 C32 139.1(3)
P1 Ru1 N1 C32 16.8(2)
C3 Ru1 N1 C32 136.0(2)
C4 Ru1 N1 C32 111.0(2)
C26 P1 N2 C32 146.8(2)
C29 P1 N2 C32 -106.0(3)
Ru1 P1 N2 C32 16.6(3)
C11 Ru1 C1 C2 -122.08(19)
N1 Ru1 C1 C2 -37.7(2)
C5 Ru1 C1 C2 117.2(3)
P1 Ru1 C1 C2 141.18(16)
C3 Ru1 C1 C2 38.46(17)
C4 Ru1 C1 C2 78.49(19)
C11 Ru1 C1 C5 120.7(2)
N1 Ru1 C1 C5 -154.96(17)
C2 Ru1 C1 C5 -117.2(3)
P1 Ru1 C1 C5 23.9(3)
C3 Ru1 C1 C5 -78.8(2)
C4 Ru1 C1 C5 -38.75(18)
C11 Ru1 C1 C6 -1.0(3)
N1 Ru1 C1 C6 83.4(3)
C2 Ru1 C1 C6 121.1(4)
C5 Ru1 C1 C6 -121.6(4)
P1 Ru1 C1 C6 -97.7(3)
C3 Ru1 C1 C6 159.6(3)
C4 Ru1 C1 C6 -160.4(3)
C5 C1 C2 C3 -3.6(3)
C6 C1 C2 C3 171.1(3)
Ru1 C1 C2 C3 -66.9(2)
C5 C1 C2 C7 -170.3(3)
C6 C1 C2 C7 4.4(5)
Ru1 C1 C2 C7 126.4(3)
C5 C1 C2 Ru1 63.3(2)
C6 C1 C2 Ru1 -122.0(3)
C11 Ru1 C2 C1 63.1(2)
N1 Ru1 C2 C1 153.93(18)
C5 Ru1 C2 C1 -37.38(18)
P1 Ru1 C2 C1 -111.1(2)
C3 Ru1 C2 C1 -115.0(3)
C4 Ru1 C2 C1 -79.5(2)
C11 Ru1 C2 C3 178.06(19)
N1 Ru1 C2 C3 -91.10(19)
C1 Ru1 C2 C3 115.0(3)
C5 Ru1 C2 C3 77.6(2)
P1 Ru1 C2 C3 3.8(3)
C4 Ru1 C2 C3 35.43(18)
C11 Ru1 C2 C7 -56.6(3)
N1 Ru1 C2 C7 34.3(3)
C1 Ru1 C2 C7 -119.7(4)
C5 Ru1 C2 C7 -157.1(3)
P1 Ru1 C2 C7 129.2(3)
C3 Ru1 C2 C7 125.4(4)
C4 Ru1 C2 C7 160.8(3)
C1 C2 C3 C4 1.8(3)
C7 C2 C3 C4 168.3(3)
Ru1 C2 C3 C4 -62.5(2)
C1 C2 C3 C8 -173.3(3)
C7 C2 C3 C8 -6.9(5)
Ru1 C2 C3 C8 122.4(3)
C1 C2 C3 Ru1 64.3(2)
C7 C2 C3 Ru1 -129.3(3)
C11 Ru1 C3 C4 114.8(2)
N1 Ru1 C3 C4 -144.41(18)
C1 Ru1 C3 C4 79.3(2)
C2 Ru1 C3 C4 118.1(3)
C5 Ru1 C3 C4 36.64(18)
P1 Ru1 C3 C4 -60.2(2)
C11 Ru1 C3 C2 -3.2(3)
N1 Ru1 C3 C2 97.53(19)
C1 Ru1 C3 C2 -38.72(19)
C5 Ru1 C3 C2 -81.4(2)
P1 Ru1 C3 C2 -178.29(15)
C4 Ru1 C3 C2 -118.1(3)
C11 Ru1 C3 C8 -120.9(3)
N1 Ru1 C3 C8 -20.2(3)
C1 Ru1 C3 C8 -156.4(3)
C2 Ru1 C3 C8 -117.7(4)
C5 Ru1 C3 C8 160.9(3)
P1 Ru1 C3 C8 64.0(3)
C4 Ru1 C3 C8 124.2(4)
C2 C3 C4 C5 0.6(3)
C8 C3 C4 C5 175.6(3)
Ru1 C3 C4 C5 -58.7(2)
C2 C3 C4 C9 -170.6(3)
C8 C3 C4 C9 4.4(5)
Ru1 C3 C4 C9 130.1(3)
C2 C3 C4 Ru1 59.3(2)
C8 C3 C4 Ru1 -125.7(3)
C11 Ru1 C4 C3 -117.3(2)
N1 Ru1 C4 C3 46.6(2)
C1 Ru1 C4 C3 -80.5(2)
C2 Ru1 C4 C3 -37.57(18)
C5 Ru1 C4 C3 -119.6(3)
P1 Ru1 C4 C3 130.62(17)
C11 Ru1 C4 C5 2.3(3)
N1 Ru1 C4 C5 166.17(16)
C1 Ru1 C4 C5 39.09(17)
C2 Ru1 C4 C5 82.00(19)
P1 Ru1 C4 C5 -109.81(16)
C3 Ru1 C4 C5 119.6(3)
C11 Ru1 C4 C9 117.9(3)
N1 Ru1 C4 C9 -78.2(3)
C1 Ru1 C4 C9 154.7(4)
C2 Ru1 C4 C9 -162.3(4)
C5 Ru1 C4 C9 115.7(4)
P1 Ru1 C4 C9 5.9(3)
C3 Ru1 C4 C9 -124.8(4)
C2 C1 C5 C4 3.9(3)
C6 C1 C5 C4 -170.8(3)
Ru1 C1 C5 C4 66.8(2)
C2 C1 C5 C10 170.8(3)
C6 C1 C5 C10 -3.9(5)
Ru1 C1 C5 C10 -126.3(3)
C2 C1 C5 Ru1 -62.9(2)
C6 C1 C5 Ru1 122.4(3)
C3 C4 C5 C1 -2.8(3)
C9 C4 C5 C1 168.9(3)
Ru1 C4 C5 C1 -63.9(2)
C3 C4 C5 C10 -169.6(3)
C9 C4 C5 C10 2.0(5)
Ru1 C4 C5 C10 129.2(3)
C3 C4 C5 Ru1 61.2(2)
C9 C4 C5 Ru1 -127.2(3)
C11 Ru1 C5 C1 -64.3(2)
N1 Ru1 C5 C1 76.2(4)
C2 Ru1 C5 C1 37.41(18)
P1 Ru1 C5 C1 -165.70(16)
C3 Ru1 C5 C1 79.6(2)
C4 Ru1 C5 C1 114.3(3)
C11 Ru1 C5 C4 -178.61(17)
N1 Ru1 C5 C4 -38.1(4)
C1 Ru1 C5 C4 -114.3(3)
C2 Ru1 C5 C4 -76.88(19)
P1 Ru1 C5 C4 80.00(17)
C3 Ru1 C5 C4 -34.67(16)
C11 Ru1 C5 C10 56.6(3)
N1 Ru1 C5 C10 -162.8(3)
C1 Ru1 C5 C10 120.9(4)
C2 Ru1 C5 C10 158.3(4)
P1 Ru1 C5 C10 -44.8(3)
C3 Ru1 C5 C10 -159.4(3)
C4 Ru1 C5 C10 -124.8(4)
N1 Ru1 C11 C12 20.6(3)
C1 Ru1 C11 C12 156.6(3)
C2 Ru1 C11 C12 124.1(3)
C5 Ru1 C11 C12 -170.5(3)
P1 Ru1 C11 C12 -58.2(3)
C3 Ru1 C11 C12 126.1(3)
C4 Ru1 C11 C12 -171.9(2)
Ru1 C11 C12 C13 -177.8(2)
C11 C12 C13 C20 -176.0(3)
C11 C12 C13 C14 2.7(5)
C12 C13 C14 C15 81.4(4)
C20 C13 C14 C15 -99.8(4)
C12 C13 C14 C19 -95.3(4)
C20 C13 C14 C19 83.5(4)
C19 C14 C15 C16 0.3(5)
C13 C14 C15 C16 -176.5(3)
C14 C15 C16 C17 0.1(5)
C15 C16 C17 C18 -0.4(5)
C16 C17 C18 C19 0.4(5)
C17 C18 C19 C14 0.0(5)
C15 C14 C19 C18 -0.3(5)
C13 C14 C19 C18 176.5(3)
C12 C13 C20 C25 -144.8(3)
C14 C13 C20 C25 36.4(4)
C12 C13 C20 C21 34.8(4)
C14 C13 C20 C21 -144.0(3)
C25 C20 C21 C22 -0.6(5)
C13 C20 C21 C22 179.7(3)
C20 C21 C22 C23 2.3(5)
C21 C22 C23 C24 -2.0(5)
C22 C23 C24 C25 0.1(5)
C23 C24 C25 C20 1.6(5)
C21 C20 C25 C24 -1.3(5)
C13 C20 C25 C24 178.4(3)
N2 P1 C26 C28 -62.8(3)
C29 P1 C26 C28 -170.8(3)
Ru1 P1 C26 C28 51.2(3)
N2 P1 C26 C27 172.9(2)
C29 P1 C26 C27 64.9(3)
Ru1 P1 C26 C27 -73.1(2)
N2 P1 C29 C31 -69.5(3)
C26 P1 C29 C31 38.0(3)
Ru1 P1 C29 C31 179.7(2)
N2 P1 C29 C30 55.3(3)
C26 P1 C29 C30 162.8(2)
Ru1 P1 C29 C30 -55.5(3)
C36 N1 C32 N2 179.3(3)
Ru1 N1 C32 N2 -11.1(4)
C36 N1 C32 C33 -4.4(4)
Ru1 N1 C32 C33 165.2(2)
P1 N2 C32 N1 -5.6(4)
P1 N2 C32 C33 178.1(2)
N1 C32 C33 C34 3.0(5)
N2 C32 C33 C34 179.0(3)
C32 C33 C34 C35 0.9(5)
C33 C34 C35 C36 -3.0(5)
C32 N1 C36 C35 2.2(4)
Ru1 N1 C36 C35 -167.3(2)
C34 C35 C36 N1 1.5(5)
C37B Cl2 C37A Cl1 36.8(7)
C37B Cl1 C37A Cl2 -43.0(8)
C37A Cl1 C37B Cl2 28.8(6)
C37A Cl2 C37B Cl1 -35.9(7)
